data_1544648
loop_
_publ_author_name
'Pugh, Thomas'
'Chilton, Nicholas F.'
'Layfield, Richard A.'

_publ_section_title
;
 Antimony-ligated dysprosium single-molecule magnets as catalysts for
 stibine dehydrocoupling.
;
_journal_issue 3
_journal_name_full 'Chemical science'
_journal_page_first 2073
_journal_page_last 2080
_journal_paper_doi 10.1039/c6sc04465d
_journal_volume 8
_journal_year 2017
_chemical_formula_moiety 'C18 H24 Sb2'
_chemical_formula_sum 'C18 H24 Sb2'
_chemical_formula_weight 483.87
_chemical_name_systematic Dimesityldistibine
_chemical_properties_physical ', Air-sensitive,Moisture-sensitive,Oxygen-sensitive'
_space_group_crystal_system triclinic
_space_group_IT_number 2
_space_group_name_Hall '-P 1'
_space_group_name_H-M_alt 'P -1'
_symmetry_space_group_name_Hall '-P 1'
_symmetry_space_group_name_H-M 'P -1'
_atom_sites_solution_hydrogens mixed
_atom_sites_solution_primary direct
_audit_creation_date 2016-06-14
_audit_creation_method
;
Olex2 1.2
(compiled 2016.02.19 svn.r3266 for OlexSys, GUI svn.r5155)
;
_audit_update_record
;
2016-06-14 deposited with the CCDC.
2016-11-21 downloaded from the CCDC.
;
_cell_angle_alpha 88.921(4)
_cell_angle_beta 79.679(4)
_cell_angle_gamma 73.714(4)
_cell_formula_units_Z 1
_cell_length_a 5.1740(2)
_cell_length_b 7.9835(4)
_cell_length_c 11.2694(5)
_cell_measurement_reflns_used 3194
_cell_measurement_temperature 150.01(13)
_cell_measurement_theta_max 28.4150
_cell_measurement_theta_min 4.1600
_cell_volume 439.35(4)
_computing_cell_refinement
;
CrysAlisPro, Agilent Technologies,
Version 1.171.36.24 (release 03-12-2012 CrysAlis171 .NET)
(compiled Dec  3 2012,18:21:49)
;
_computing_data_collection
;
CrysAlisPro, Agilent Technologies,
Version 1.171.36.24 (release 03-12-2012 CrysAlis171 .NET)
(compiled Dec  3 2012,18:21:49)
;
_computing_data_reduction
;
CrysAlisPro, Agilent Technologies,
Version 1.171.36.24 (release 03-12-2012 CrysAlis171 .NET)
(compiled Dec  3 2012,18:21:49)
;
_computing_molecular_graphics 'Olex2 (Dolomanov et al., 2009)'
_computing_publication_material 'Olex2 (Dolomanov et al., 2009)'
_computing_structure_refinement 'ShelXL (Sheldrick, 2015)'
_computing_structure_solution 'ShelXS (Sheldrick, 2008)'
_diffrn_ambient_temperature 150.01(13)
_diffrn_detector_area_resol_mean 8.0714
_diffrn_measured_fraction_theta_full 0.998
_diffrn_measured_fraction_theta_max 0.998
_diffrn_measurement_details
;
#__ type_ start__ end____ width___ exp.time_
  1 omega  -47.00   40.00   1.0000    2.0000
omega____ theta____ kappa____ phi______ frames
    -       18.8601  -57.0000    0.0000 87

#__ type_ start__ end____ width___ exp.time_
  2 omega   10.00   43.00   1.0000    2.0000
omega____ theta____ kappa____ phi______ frames
    -       18.8601 -125.0000  131.0000 33

#__ type_ start__ end____ width___ exp.time_
  3 omega   48.00   73.00   1.0000    2.0000
omega____ theta____ kappa____ phi______ frames
    -       18.8601 -125.0000  131.0000 25

#__ type_ start__ end____ width___ exp.time_
  4 omega  -38.00   25.00   1.0000    2.0000
omega____ theta____ kappa____ phi______ frames
    -       18.8601  -57.0000  -90.0000 63

#__ type_ start__ end____ width___ exp.time_
  5 omega    4.00   73.00   1.0000    2.0000
omega____ theta____ kappa____ phi______ frames
    -       18.8601   57.0000 -180.0000 69

#__ type_ start__ end____ width___ exp.time_
  6 omega    6.00   87.00   1.0000    2.0000
omega____ theta____ kappa____ phi______ frames
    -       18.8601   57.0000  -90.0000 81

#__ type_ start__ end____ width___ exp.time_
  7 omega   19.00   75.00   1.0000    2.0000
omega____ theta____ kappa____ phi______ frames
    -       18.8601   57.0000   90.0000 56

#__ type_ start__ end____ width___ exp.time_
  8 omega  -11.00   89.00   1.0000    2.0000
omega____ theta____ kappa____ phi______ frames
    -       18.8601   77.0000    0.0000 100

#__ type_ start__ end____ width___ exp.time_
  9 omega  -50.00   40.00   1.0000    2.0000
omega____ theta____ kappa____ phi______ frames
    -       18.8601  -57.0000  120.0000 90

#__ type_ start__ end____ width___ exp.time_
 10 omega  -84.00  -35.00   1.0000    2.0000
omega____ theta____ kappa____ phi______ frames
    -      -17.7663 -178.0000  120.0000 49

#__ type_ start__ end____ width___ exp.time_
 11 omega  -75.00  -46.00   1.0000    2.0000
omega____ theta____ kappa____ phi______ frames
    -      -17.7663  125.0000 -150.0000 29
;
_diffrn_measurement_device_type 'SuperNova, Single source at offset), Eos'
_diffrn_measurement_method '\w scans'
_diffrn_orient_matrix_UB_11 0.0032966000
_diffrn_orient_matrix_UB_12 0.0072541000
_diffrn_orient_matrix_UB_13 -0.0630459000
_diffrn_orient_matrix_UB_21 -0.0950985000
_diffrn_orient_matrix_UB_22 0.0840820000
_diffrn_orient_matrix_UB_23 0.0099681000
_diffrn_orient_matrix_UB_31 0.1097064000
_diffrn_orient_matrix_UB_32 0.0381374000
_diffrn_orient_matrix_UB_33 -0.0048161000
_diffrn_radiation_monochromator mirror
_diffrn_radiation_type MoK\a
_diffrn_radiation_wavelength 0.71073
_diffrn_reflns_av_R_equivalents 0.0309
_diffrn_reflns_av_unetI/netI 0.0320
_diffrn_reflns_Laue_measured_fraction_full 0.998
_diffrn_reflns_Laue_measured_fraction_max 0.998
_diffrn_reflns_limit_h_max 6
_diffrn_reflns_limit_h_min -6
_diffrn_reflns_limit_k_max 9
_diffrn_reflns_limit_k_min -9
_diffrn_reflns_limit_l_max 14
_diffrn_reflns_limit_l_min -14
_diffrn_reflns_number 5797
_diffrn_reflns_point_group_measured_fraction_full 0.998
_diffrn_reflns_point_group_measured_fraction_max 0.998
_diffrn_reflns_theta_full 26.000
_diffrn_reflns_theta_max 26.369
_diffrn_reflns_theta_min 3.677
_diffrn_source 'SuperNova (Mo) X-ray Source'
_exptl_absorpt_coefficient_mu 3.064
_exptl_absorpt_correction_T_max 1.00000
_exptl_absorpt_correction_T_min 0.47342
_exptl_absorpt_correction_type multi-scan
_exptl_absorpt_process_details
;
CrysAlisPro, Agilent Technologies,
Version 1.171.36.24 (release 03-12-2012 CrysAlis171 .NET)
(compiled Dec  3 2012,18:21:49)
Empirical absorption correction using spherical harmonics,
 implemented in SCALE3 ABSPACK scaling algorithm.
;
_exptl_crystal_colour 'clear light colourless'
_exptl_crystal_colour_lustre clear
_exptl_crystal_colour_modifier light
_exptl_crystal_colour_primary colourless
_exptl_crystal_density_diffrn 1.829
_exptl_crystal_description plate
_exptl_crystal_F_000 234
_exptl_crystal_recrystallization_method 'Re-crystallisation from solvent'
_exptl_crystal_size_max 0.2
_exptl_crystal_size_mid 0.1
_exptl_crystal_size_min 0.02
_refine_diff_density_max 0.373
_refine_diff_density_min -0.348
_refine_diff_density_rms 0.074
_refine_ls_extinction_method none
_refine_ls_goodness_of_fit_ref 1.049
_refine_ls_hydrogen_treatment mixed
_refine_ls_matrix_type full
_refine_ls_number_parameters 112
_refine_ls_number_reflns 1798
_refine_ls_number_restraints 0
_refine_ls_restrained_S_all 1.049
_refine_ls_R_factor_all 0.0308
_refine_ls_R_factor_gt 0.0236
_refine_ls_shift/su_max 0.001
_refine_ls_shift/su_mean 0.000
_refine_ls_structure_factor_coef Fsqd
_refine_ls_weighting_details 'w=1/[\s^2^(Fo^2^)+(0.0203P)^2^+0.1181P] where P=(Fo^2^+2Fc^2^)/3'
_refine_ls_weighting_scheme calc
_refine_ls_wR_factor_gt 0.0516
_refine_ls_wR_factor_ref 0.0548
_reflns_Friedel_coverage 0.000
_reflns_number_gt 1499
_reflns_number_total 1798
_reflns_threshold_expression 'I > 2\s(I)'
_cod_data_source_file c6sc04465d2.cif
_cod_data_source_block aral256_rered_xprep
_cod_depositor_comments
;Adding full bibliography for 1544644--1544648.cif.

 Adding full bibliography for 1544644--1544648.cif.
;
_cod_database_code 1544648
_chemical_oxdiff_formula C24H18P1F3
_shelx_space_group_comment
;
The symmetry employed for this shelxl refinement is uniquely defined
by the following loop, which should always be used as a source of
symmetry information in preference to the above space-group names.
They are only intended as comments.
;
_reflns_odcompleteness_completeness 99.78
_reflns_odcompleteness_iscentric 1
_reflns_odcompleteness_theta 26.32
_olex2_refinement_description
;
1. Fixed Uiso
 At 1.2 times of:
  All C(H) groups
 At 1.5 times of:
  All C(H,H,H) groups
2. Others
 Sof(Sb1A)=Sof(H1A)=1-FVAR(1)
 Sof(Sb1)=Sof(H1)=FVAR(1)
3.a Aromatic/amide H refined with riding coordinates:
 C5(H5), C7(H7)
3.b Idealised Me refined as rotating group:
 C8(H8A,H8B,H8C), C9(H9A,H9B,H9C), C10(H10A,H10B,H10C)
;
_shelx_shelxl_version_number 2014/7
_olex2_submission_special_instructions 'No special instructions were received'
_solvent_exptl_crystal_recrystallization_method toluene

loop_
_space_group_symop_operation_xyz
'x, y, z'
'-x, -y, -z'

loop_
_atom_site_label
_atom_site_type_symbol
_atom_site_fract_x
_atom_site_fract_y
_atom_site_fract_z
_atom_site_U_iso_or_equiv
_atom_site_adp_type
_atom_site_occupancy
_atom_site_site_symmetry_order
_atom_site_calc_flag
_atom_site_refinement_flags_posn
_atom_site_refinement_flags_occupancy
_atom_site_disorder_assembly
_atom_site_disorder_group
Sb1 Sb 0.1908(2) 0.5660(5) 0.41857(18) 0.0249(4) Uani 0.524(8) 1 d . P A 1
C2 C -0.0947(5) 0.6437(3) 0.2932(2) 0.0197(5) Uani 1 1 d . . . .
C3 C -0.2383(5) 0.8224(3) 0.3035(2) 0.0206(5) Uani 1 1 d . . . .
C4 C -0.1468(5) 0.5385(3) 0.2072(2) 0.0253(6) Uani 1 1 d . . . .
C5 C -0.4319(5) 0.8900(3) 0.2313(2) 0.0222(5) Uani 1 1 d . . . .
H5 H -0.5265 1.0081 0.2396 0.027 Uiso 1 1 calc R . . .
C6 C -0.4889(5) 0.7865(3) 0.1470(2) 0.0215(5) Uani 1 1 d . . . .
C7 C -0.3401(5) 0.6117(3) 0.1362(2) 0.0252(6) Uani 1 1 d . . . .
H7 H -0.3713 0.5408 0.0789 0.030 Uiso 1 1 calc R . . .
C8 C -0.1850(6) 0.9452(4) 0.3910(2) 0.0305(6) Uani 1 1 d . . . .
H8A H -0.2145 0.9035 0.4714 0.046 Uiso 1 1 calc GR . . .
H8B H -0.3074 1.0598 0.3878 0.046 Uiso 1 1 calc GR . . .
H8C H 0.0008 0.9501 0.3694 0.046 Uiso 1 1 calc GR . . .
C9 C -0.7013(6) 0.8598(4) 0.0698(2) 0.0283(6) Uani 1 1 d . . . .
H9A H -0.7898 0.9804 0.0923 0.043 Uiso 1 1 calc GR . . .
H9B H -0.8349 0.7956 0.0814 0.043 Uiso 1 1 calc GR . . .
H9C H -0.6146 0.8502 -0.0135 0.043 Uiso 1 1 calc GR . . .
C10 C -0.0007(7) 0.3447(3) 0.1911(3) 0.0398(7) Uani 1 1 d . . . .
H10A H 0.1931 0.3282 0.1698 0.060 Uiso 1 1 calc GR . . .
H10B H -0.0626 0.2956 0.1282 0.060 Uiso 1 1 calc GR . . .
H10C H -0.0404 0.2879 0.2652 0.060 Uiso 1 1 calc GR . . .
Sb1A Sb 0.20684(19) 0.4985(5) 0.39672(17) 0.0250(4) Uani 0.476(8) 1 d . P A 2
H1 H 0.284(11) 0.661(7) 0.444(5) 0.031(15) Uiso 0.524(8) 1 d . P A 1
H1A H 0.347(17) 0.341(11) 0.388(7) 0.08(3) Uiso 0.476(8) 1 d . P A 2

loop_
_atom_site_aniso_label
_atom_site_aniso_U_11
_atom_site_aniso_U_22
_atom_site_aniso_U_33
_atom_site_aniso_U_23
_atom_site_aniso_U_13
_atom_site_aniso_U_12
Sb1 0.0187(2) 0.0333(9) 0.0251(4) 0.0124(5) -0.0099(2) -0.0081(4)
C2 0.0155(12) 0.0277(14) 0.0157(12) 0.0089(10) -0.0031(10) -0.0060(11)
C3 0.0172(12) 0.0257(14) 0.0190(13) 0.0025(10) -0.0008(10) -0.0076(11)
C4 0.0227(14) 0.0218(14) 0.0278(15) 0.0054(11) -0.0036(11) -0.0016(11)
C5 0.0201(13) 0.0217(13) 0.0224(13) 0.0055(10) -0.0019(10) -0.0035(11)
C6 0.0197(13) 0.0280(14) 0.0177(13) 0.0090(10) -0.0057(10) -0.0069(11)
C7 0.0303(15) 0.0267(15) 0.0208(13) 0.0017(11) -0.0108(11) -0.0077(12)
C8 0.0310(15) 0.0343(16) 0.0286(15) -0.0030(12) -0.0082(12) -0.0112(13)
C9 0.0264(14) 0.0310(15) 0.0281(15) 0.0104(11) -0.0118(12) -0.0050(12)
C10 0.049(2) 0.0240(16) 0.0422(18) 0.0031(13) -0.0176(15) 0.0020(14)
Sb1A 0.0184(2) 0.0316(9) 0.0241(4) 0.0096(5) -0.0076(2) -0.0039(4)

loop_
_atom_type_symbol
_atom_type_description
_atom_type_scat_dispersion_real
_atom_type_scat_dispersion_imag
_atom_type_scat_source
C C 0.0033 0.0016 'International Tables Vol C Tables 4.2.6.8 and 6.1.1.4'
H H 0.0000 0.0000 'International Tables Vol C Tables 4.2.6.8 and 6.1.1.4'
Sb Sb -0.5866 1.5461 'International Tables Vol C Tables 4.2.6.8 and 6.1.1.4'

loop_
_geom_angle_atom_site_label_1
_geom_angle_atom_site_label_2
_geom_angle_atom_site_label_3
_geom_angle
_geom_angle_site_symmetry_1
_geom_angle_site_symmetry_3
Sb1 Sb1 H1 124(3) 2_566 .
C2 Sb1 Sb1 91.59(8) . 2_566
C2 Sb1 H1 118(3) . .
C3 C2 Sb1 113.4(2) . .
C3 C2 Sb1A 128.5(2) . .
C4 C2 Sb1 127.9(2) . .
C4 C2 C3 118.7(2) . .
C4 C2 Sb1A 112.8(2) . .
C2 C3 C8 121.6(2) . .
C5 C3 C2 119.9(2) . .
C5 C3 C8 118.5(2) . .
C2 C4 C10 121.7(2) . .
C7 C4 C2 119.5(2) . .
C7 C4 C10 118.7(2) . .
C3 C5 H5 119.0 . .
C3 C5 C6 122.1(2) . .
C6 C5 H5 119.0 . .
C5 C6 C9 121.9(2) . .
C7 C6 C5 117.2(2) . .
C7 C6 C9 120.9(2) . .
C4 C7 C6 122.7(2) . .
C4 C7 H7 118.7 . .
C6 C7 H7 118.7 . .
C3 C8 H8A 109.5 . .
C3 C8 H8B 109.5 . .
C3 C8 H8C 109.5 . .
H8A C8 H8B 109.5 . .
H8A C8 H8C 109.5 . .
H8B C8 H8C 109.5 . .
C6 C9 H9A 109.5 . .
C6 C9 H9B 109.5 . .
C6 C9 H9C 109.5 . .
H9A C9 H9B 109.5 . .
H9A C9 H9C 109.5 . .
H9B C9 H9C 109.5 . .
C4 C10 H10A 109.5 . .
C4 C10 H10B 109.5 . .
C4 C10 H10C 109.5 . .
H10A C10 H10B 109.5 . .
H10A C10 H10C 109.5 . .
H10B C10 H10C 109.5 . .
C2 Sb1A Sb1A 91.90(8) . 2_566
C2 Sb1A H1A 131(4) . .
Sb1A Sb1A H1A 102(4) 2_566 .

loop_
_geom_bond_atom_site_label_1
_geom_bond_atom_site_label_2
_geom_bond_distance
_geom_bond_site_symmetry_2
Sb1 Sb1 2.8589(19) 2_566
Sb1 C2 2.182(3) .
Sb1 H1 1.08(6) .
C2 C3 1.407(3) .
C2 C4 1.404(4) .
C2 Sb1A 2.174(3) .
C3 C5 1.389(4) .
C3 C8 1.516(3) .
C4 C7 1.387(4) .
C4 C10 1.517(4) .
C5 H5 0.9300 .
C5 C6 1.392(3) .
C6 C7 1.388(4) .
C6 C9 1.507(3) .
C7 H7 0.9300 .
C8 H8A 0.9600 .
C8 H8B 0.9600 .
C8 H8C 0.9600 .
C9 H9A 0.9600 .
C9 H9B 0.9600 .
C9 H9C 0.9600 .
C10 H10A 0.9600 .
C10 H10B 0.9600 .
C10 H10C 0.9600 .
Sb1A Sb1A 2.862(2) 2_566
Sb1A H1A 1.26(9) .

loop_
_geom_torsion_atom_site_label_1
_geom_torsion_atom_site_label_2
_geom_torsion_atom_site_label_3
_geom_torsion_atom_site_label_4
_geom_torsion
Sb1 C2 C3 C5 -178.53(18)
Sb1 C2 C3 C8 2.2(3)
Sb1 C2 C4 C7 179.14(19)
Sb1 C2 C4 C10 0.4(4)
C2 C3 C5 C6 -0.6(4)
C2 C4 C7 C6 -0.6(4)
C3 C2 C4 C7 -1.0(4)
C3 C2 C4 C10 -179.8(2)
C3 C5 C6 C7 -1.0(4)
C3 C5 C6 C9 179.3(2)
C4 C2 C3 C5 1.6(3)
C4 C2 C3 C8 -177.7(2)
C5 C6 C7 C4 1.7(4)
C8 C3 C5 C6 178.7(2)
C9 C6 C7 C4 -178.7(2)
C10 C4 C7 C6 178.2(3)
Sb1A C2 C3 C5 -177.64(18)
Sb1A C2 C3 C8 3.1(3)
Sb1A C2 C4 C7 178.33(19)
Sb1A C2 C4 C10 -0.4(3)
